data_8103990
loop_
_publ_author_name
'Hoffmann, K.'
'Albert, B.'

_publ_section_title
;
 Crystal structures of M2 [B10 H10] (M = Na, K, Rb) via real space
 simulated annealing powder techniques
;
_journal_name_full 'Zeitschrift fuer Kristallographie (149,1979-)'
_journal_page_first 142
_journal_page_last 146
_journal_volume 220
_journal_year 2005
_chemical_formula_sum 'B10 H10 Rb2'
_chemical_name_systematic 'Rb2 (B10 H10)'
_space_group_IT_number 14
_symmetry_space_group_name_Hall '-P 2yn'
_symmetry_space_group_name_H-M 'P 1 21/n 1'
_cell_angle_alpha 90
_cell_angle_beta 94.158
_cell_angle_gamma 90
_cell_formula_units_Z 4
_cell_length_a 13.2004
_cell_length_b 11.3688
_cell_length_c 7.0423
_cell_volume 1054.075
_citation_journal_id_ASTM ZEKRDZ
_cod_data_source_file Hoffmann_ZEKRDZ_2005_1645.cif
_cod_data_source_block H10B10Rb2
_cod_original_sg_symbol_Hall '-P 2ybc (x-z,y,z)'
_cod_original_formula_sum 'H10 B10 Rb2'
_cod_database_code 8103990

loop_
_symmetry_equiv_pos_as_xyz
x,y,z
-x+1/2,y+1/2,-z+1/2
-x,-y,-z
x-1/2,-y-1/2,z-1/2

loop_
_atom_site_label
_atom_site_type_symbol
_atom_site_fract_x
_atom_site_fract_y
_atom_site_fract_z
_atom_site_occupancy
_atom_site_U_iso_or_equiv
B10 B-1 0.611 0.082 0.27 1 0.0
Rb2 Rb+1 0.3301 0.0354 0.2248 1 0.0
H2 H+1 0.80664 0.17987 0.18277 1 0.0
H1 H+1 0.47069 0.11112 0.48384 1 0.0
B6 B-1 0.722 0.205 0.2 1 0.0
B4 B-1 0.685 0.156 0.44 1 0.0
B3 B-1 0.518 0.185 0.15 1 0.0
H6 H+1 0.73325 0.10958 0.56207 1 0.0
H5 H+1 0.43506 0.18505 0.0706 1 0.0
H8 H+1 0.74314 0.39598 0.39462 1 0.0
Rb1 Rb+1 0.0561 0.861 0.7386 1 0.0
B7 B-1 0.621 0.31 0.12 1 0.0
H10 H+1 0.61272 0.97929 0.24584 1 0.0
B2 B-1 0.53 0.168 0.41 1 0.0
B1 B-1 0.625 0.156 0.035 1 0.0
B9 B-1 0.687 0.318 0.3 1 0.0
H9 H+1 0.62796 0.38474 0.00815 1 0.0
B8 B-1 0.601 0.27 0.536 1 0.0
H4 H+1 0.63177 0.12493 0.87812 1 0.0
H3 H+1 0.47988 0.3983 0.31593 1 0.0
H7 H+1 0.59539 0.31039 0.68827 1 0.0
B5 B-1 0.54 0.323 0.32 1 0.0
